data_7026835
loop_
_publ_author_name
'Ni, Chengbao'
'Fettinger, James C.'
'Long, Gary J.'
'Power, Philip P.'

_publ_section_title
;
 Terphenyl substituted derivatives of manganese(II): distorted geometries
 and resistance to elimination.
;
_journal_issue 44
_journal_name_full 'Dalton transactions (Cambridge, England : 2003)'
_journal_page_first 10664
_journal_page_last 10670
_journal_paper_doi 10.1039/c0dt00771d
_journal_volume 39
_journal_year 2010
_chemical_formula_moiety 'C66 H97 Li3 Mn O3, 0.375(O C4 H8), 0.25(C6 H14)'
_chemical_formula_sum 'C69 H103.5 Li3 Mn O3.38'
_chemical_formula_weight 1062.78
_chemical_name_systematic
;
?
;
_space_group_IT_number 14
_symmetry_cell_setting monoclinic
_symmetry_space_group_name_Hall '-P 2yn'
_symmetry_space_group_name_H-M 'P 1 21/n 1'
_atom_sites_solution_hydrogens geom
_atom_sites_solution_primary direct
_atom_sites_solution_secondary difmap
_audit_creation_method SHELXL-97
_cell_angle_alpha 90.00
_cell_angle_beta 92.9220(10)
_cell_angle_gamma 90.00
_cell_formula_units_Z 4
_cell_length_a 12.4309(9)
_cell_length_b 23.2517(18)
_cell_length_c 22.8247(17)
_cell_measurement_reflns_used 9850
_cell_measurement_temperature 90(2)
_cell_measurement_theta_max 27.42
_cell_measurement_theta_min 2.64
_cell_volume 6588.7(9)
_computing_cell_refinement 'SAINT (7.46A) (Bruker, 2006)'
_computing_data_collection 'Apex2 (2.2-0) (Bruker, 2007)'
_computing_data_reduction 'SAINT (7.46A) (Bruker, 2006)'
_computing_molecular_graphics 'SHELXTL 5.1, XP (Sheldrick, 1994)'
_computing_publication_material SHELXL97
_computing_structure_refinement 'SHELXL-97 (Sheldrick, 2008)'
_computing_structure_solution 'SHELXS-97 (Sheldrick, 2008)'
_diffrn_ambient_temperature 90(2)
_diffrn_measured_fraction_theta_full 0.998
_diffrn_measured_fraction_theta_max 0.998
_diffrn_measurement_device_type 'Bruker APEX-II CCD'
_diffrn_measurement_method '\f and \w scans'
_diffrn_radiation_monochromator graphite
_diffrn_radiation_source 'fine-focus sealed tube'
_diffrn_radiation_type MoK\a
_diffrn_radiation_wavelength 0.71073
_diffrn_reflns_av_R_equivalents 0.0515
_diffrn_reflns_av_sigmaI/netI 0.0387
_diffrn_reflns_limit_h_max 14
_diffrn_reflns_limit_h_min -14
_diffrn_reflns_limit_k_max 27
_diffrn_reflns_limit_k_min -27
_diffrn_reflns_limit_l_max 27
_diffrn_reflns_limit_l_min -27
_diffrn_reflns_number 45972
_diffrn_reflns_theta_full 25.25
_diffrn_reflns_theta_max 25.25
_diffrn_reflns_theta_min 2.59
_exptl_absorpt_coefficient_mu 0.243
_exptl_absorpt_correction_T_max 0.9832
_exptl_absorpt_correction_T_min 0.9199
_exptl_absorpt_correction_type multi-scan
_exptl_absorpt_process_details 'SADABS 2008/3 (Sheldrick, 2008)'
_exptl_crystal_colour Pale_Yellow
_exptl_crystal_density_diffrn 1.071
_exptl_crystal_description Needle
_exptl_crystal_F_000 2314
_exptl_crystal_size_max 0.35
_exptl_crystal_size_mid 0.11
_exptl_crystal_size_min 0.07
_refine_diff_density_max 1.070
_refine_diff_density_min -0.410
_refine_diff_density_rms 0.060
_refine_ls_extinction_method none
_refine_ls_goodness_of_fit_ref 1.135
_refine_ls_hydrogen_treatment constr
_refine_ls_matrix_type full
_refine_ls_number_parameters 766
_refine_ls_number_reflns 11919
_refine_ls_number_restraints 43
_refine_ls_restrained_S_all 1.148
_refine_ls_R_factor_all 0.0883
_refine_ls_R_factor_gt 0.0687
_refine_ls_shift/su_max 0.001
_refine_ls_shift/su_mean 0.000
_refine_ls_structure_factor_coef Fsqd
_refine_ls_weighting_details 'calc w=1/[\s^2^(Fo^2^)+(0.0420P)^2^+12.3050P] where P=(Fo^2^+2Fc^2^)/3'
_refine_ls_weighting_scheme calc
_refine_ls_wR_factor_gt 0.1596
_refine_ls_wR_factor_ref 0.1662
_reflns_number_gt 9428
_reflns_number_total 11919
_reflns_threshold_expression >2sigma(I)
_cod_data_source_file c0dt00771d.txt
_cod_data_source_block cbn94fmi_DMn_CCtBu
_cod_depositor_comments
;
The following automatic conversions were performed:

'_symmetry_cell_setting' value 'Monoclinic' changed to 'monoclinic'
according to /home/saulius/struct/CIF-dictionaries/cif_core.dic
dictionary named 'cif_core.dic' version 2.4.2 from 2011-04-26.

Automatic conversion script
Id: cif_fix_values 1891 2012-01-12 08:04:46Z andrius 
;
_cod_original_sg_symbol_H-M 'P 21/n'
_cod_original_formula_sum 'C69 H103.50 Li3 Mn O3.38'
_cod_database_code 7026835

loop_
_symmetry_equiv_pos_as_xyz
'x, y, z'
'-x+1/2, y+1/2, -z+1/2'
'-x, -y, -z'
'x-1/2, -y-1/2, z-1/2'

loop_
_atom_site_label
_atom_site_type_symbol
_atom_site_fract_x
_atom_site_fract_y
_atom_site_fract_z
_atom_site_U_iso_or_equiv
_atom_site_adp_type
_atom_site_occupancy
_atom_site_symmetry_multiplicity
_atom_site_calc_flag
_atom_site_refinement_flags
_atom_site_disorder_assembly
_atom_site_disorder_group
Mn1 Mn -0.02930(4) 0.229930(19) 0.20716(2) 0.02298(13) Uani 1 1 d . A .
Li1 Li 0.0438(5) 0.1065(2) 0.2094(3) 0.0346(13) Uani 1 1 d . A .
Li2 Li 0.0417(5) 0.1657(2) 0.1013(2) 0.0353(13) Uani 1 1 d . A .
Li3 Li 0.2013(4) 0.1916(2) 0.1889(3) 0.0337(12) Uani 1 1 d . . .
O1 O 0.0310(2) 0.03138(10) 0.24557(11) 0.0407(6) Uani 1 1 d D . .
O2 O 0.0166(2) 0.15819(11) 0.01696(10) 0.0396(6) Uani 1 1 d . . .
C1 C -0.1428(2) 0.29143(13) 0.23977(13) 0.0252(7) Uani 1 1 d . . .
C2 C -0.1827(2) 0.28757(13) 0.29663(13) 0.0267(7) Uani 1 1 d . B .
C3 C -0.2595(3) 0.32561(14) 0.31691(14) 0.0316(7) Uani 1 1 d . . .
H3A H -0.2844 0.3212 0.3553 0.038 Uiso 1 1 calc R B .
C4 C -0.2996(3) 0.36966(15) 0.28137(15) 0.0352(8) Uani 1 1 d . B .
H4A H -0.3523 0.3953 0.2950 0.042 Uiso 1 1 calc R . .
C5 C -0.2617(3) 0.37589(14) 0.22562(15) 0.0317(7) Uani 1 1 d . . .
H5A H -0.2881 0.4063 0.2010 0.038 Uiso 1 1 calc R B .
C6 C -0.1851(3) 0.33789(13) 0.20539(13) 0.0265(7) Uani 1 1 d . B .
C7 C -0.1376(3) 0.24451(13) 0.34015(13) 0.0264(7) Uani 1 1 d . . .
C8 C -0.1835(3) 0.18966(14) 0.34484(14) 0.0300(7) Uani 1 1 d . B .
C9 C -0.1420(3) 0.15156(15) 0.38711(14) 0.0348(8) Uani 1 1 d . . .
H9A H -0.1724 0.1142 0.3900 0.042 Uiso 1 1 calc R B .
C10 C -0.0567(3) 0.16746(15) 0.42512(14) 0.0345(8) Uani 1 1 d . B .
H10A H -0.0291 0.1412 0.4540 0.041 Uiso 1 1 calc R . .
C11 C -0.0120(3) 0.22156(15) 0.42095(14) 0.0328(7) Uani 1 1 d . . .
H11A H 0.0460 0.2323 0.4474 0.039 Uiso 1 1 calc R B .
C12 C -0.0503(3) 0.26066(14) 0.37870(13) 0.0284(7) Uani 1 1 d . B .
C13 C -0.2829(3) 0.17254(15) 0.30718(15) 0.0356(8) Uani 1 1 d . . .
H13A H -0.2914 0.2006 0.2740 0.043 Uiso 1 1 calc R B .
C14 C -0.2763(4) 0.11256(17) 0.28114(18) 0.0503(10) Uani 1 1 d . B .
H14A H -0.2127 0.1099 0.2576 0.075 Uiso 1 1 calc R . .
H14B H -0.3412 0.1050 0.2561 0.075 Uiso 1 1 calc R . .
H14C H -0.2708 0.0841 0.3128 0.075 Uiso 1 1 calc R . .
C15 C -0.3830(3) 0.1770(2) 0.34368(17) 0.0550(11) Uani 1 1 d . B .
H15A H -0.3875 0.2159 0.3600 0.082 Uiso 1 1 calc R . .
H15B H -0.3776 0.1490 0.3757 0.082 Uiso 1 1 calc R . .
H15C H -0.4476 0.1692 0.3186 0.082 Uiso 1 1 calc R . .
C16 C -0.0002(3) 0.32009(14) 0.37585(15) 0.0325(7) Uani 1 1 d . . .
H16A H -0.0308 0.3392 0.3395 0.039 Uiso 1 1 calc R B .
C17 C 0.1215(3) 0.31783(17) 0.37165(19) 0.0489(10) Uani 1 1 d . B .
H17A H 0.1394 0.2928 0.3390 0.073 Uiso 1 1 calc R . .
H17B H 0.1545 0.3025 0.4083 0.073 Uiso 1 1 calc R . .
H17C H 0.1490 0.3567 0.3650 0.073 Uiso 1 1 calc R . .
C18 C -0.0304(4) 0.35660(18) 0.42771(19) 0.0573(12) Uani 1 1 d . B .
H18A H -0.1089 0.3602 0.4277 0.086 Uiso 1 1 calc R . .
H18B H 0.0019 0.3949 0.4246 0.086 Uiso 1 1 calc R . .
H18C H -0.0035 0.3383 0.4643 0.086 Uiso 1 1 calc R . .
C19 C -0.1439(3) 0.35065(13) 0.14578(14) 0.0305(7) Uani 1 1 d . . .
C20 C -0.0556(3) 0.38741(14) 0.14168(16) 0.0380(8) Uani 1 1 d . B .
C21 C -0.0210(3) 0.40156(17) 0.08600(17) 0.0471(10) Uani 1 1 d . . .
H21A H 0.0389 0.4266 0.0828 0.057 Uiso 1 1 calc R B .
C22 C -0.0721(4) 0.37987(17) 0.03582(16) 0.0476(10) Uani 1 1 d . B .
H22A H -0.0469 0.3894 -0.0016 0.057 Uiso 1 1 calc R . .
C23 C -0.1593(3) 0.34457(16) 0.04001(15) 0.0423(9) Uani 1 1 d . . .
H23A H -0.1947 0.3300 0.0052 0.051 Uiso 1 1 calc R B .
C24 C -0.1976(3) 0.32952(14) 0.09456(14) 0.0338(8) Uani 1 1 d . B .
C25 C -0.0019(3) 0.41440(16) 0.19583(17) 0.0447(9) Uani 1 1 d . . .
H25A H -0.0247 0.3920 0.2305 0.054 Uiso 1 1 calc R B .
C26 C 0.1204(4) 0.4124(2) 0.1964(2) 0.0585(12) Uani 1 1 d . B .
H26A H 0.1440 0.3726 0.1912 0.088 Uiso 1 1 calc R . .
H26B H 0.1505 0.4271 0.2341 0.088 Uiso 1 1 calc R . .
H26C H 0.1456 0.4362 0.1645 0.088 Uiso 1 1 calc R . .
C27 C -0.0410(4) 0.47631(19) 0.2030(2) 0.0670(13) Uani 1 1 d . B .
H27A H -0.1199 0.4769 0.2020 0.101 Uiso 1 1 calc R . .
H27B H -0.0158 0.5000 0.1709 0.101 Uiso 1 1 calc R . .
H27C H -0.0124 0.4917 0.2406 0.101 Uiso 1 1 calc R . .
C28 C -0.2997(3) 0.29474(15) 0.09658(15) 0.0358(8) Uani 1 1 d . . .
H28A H -0.3094 0.2844 0.1385 0.043 Uiso 1 1 calc R B .
C29 C -0.2976(3) 0.23902(16) 0.06181(17) 0.0441(9) Uani 1 1 d . B .
H29A H -0.2367 0.2154 0.0765 0.066 Uiso 1 1 calc R . .
H29B H -0.2897 0.2478 0.0203 0.066 Uiso 1 1 calc R . .
H29C H -0.3650 0.2180 0.0663 0.066 Uiso 1 1 calc R . .
C30 C -0.3970(3) 0.33119(18) 0.07554(18) 0.0489(10) Uani 1 1 d . B .
H30A H -0.4017 0.3652 0.1006 0.073 Uiso 1 1 calc R . .
H30B H -0.4630 0.3084 0.0777 0.073 Uiso 1 1 calc R . .
H30C H -0.3886 0.3433 0.0349 0.073 Uiso 1 1 calc R . .
C31 C 0.0888(3) 0.18518(14) 0.26592(14) 0.0278(7) Uani 1 1 d . A .
C32 C 0.1584(3) 0.16191(14) 0.29718(14) 0.0290(7) Uani 1 1 d . A .
C33 C 0.2428(3) 0.13573(15) 0.33750(14) 0.0325(7) Uani 1 1 d . . .
C34 C 0.3122(3) 0.18265(17) 0.36612(17) 0.0480(10) Uani 1 1 d . B .
H34A H 0.3474 0.2045 0.3358 0.072 Uiso 1 1 calc R . .
H34B H 0.3670 0.1652 0.3929 0.072 Uiso 1 1 calc R . .
H34C H 0.2669 0.2085 0.3881 0.072 Uiso 1 1 calc R . .
C35 C 0.1916(4) 0.1016(3) 0.3853(2) 0.0832(19) Uani 1 1 d . B .
H35A H 0.1491 0.0700 0.3676 0.125 Uiso 1 1 calc R . .
H35B H 0.1445 0.1268 0.4070 0.125 Uiso 1 1 calc R . .
H35C H 0.2481 0.0859 0.4122 0.125 Uiso 1 1 calc R . .
C36 C 0.3138(4) 0.0964(2) 0.3025(2) 0.0621(13) Uani 1 1 d . B .
H36A H 0.3452 0.1184 0.2710 0.093 Uiso 1 1 calc R . .
H36B H 0.2702 0.0648 0.2856 0.093 Uiso 1 1 calc R . .
H36C H 0.3716 0.0806 0.3286 0.093 Uiso 1 1 calc R . .
C37 C 0.0842(3) 0.25300(14) 0.14082(14) 0.0300(7) Uani 1 1 d . A .
C38 C 0.1475(3) 0.26341(14) 0.10290(14) 0.0311(7) Uani 1 1 d . A .
C39 C 0.2232(3) 0.27907(15) 0.05693(14) 0.0354(8) Uani 1 1 d . . .
C40 C 0.2830(3) 0.33423(17) 0.07459(17) 0.0464(10) Uani 1 1 d . B .
H40A H 0.2310 0.3655 0.0787 0.070 Uiso 1 1 calc R . .
H40B H 0.3329 0.3444 0.0444 0.070 Uiso 1 1 calc R . .
H40C H 0.3235 0.3283 0.1121 0.070 Uiso 1 1 calc R . .
C41 C 0.3050(3) 0.23057(18) 0.05001(17) 0.0465(9) Uani 1 1 d . B .
H41A H 0.3479 0.2256 0.0869 0.070 Uiso 1 1 calc R . .
H41B H 0.3527 0.2404 0.0186 0.070 Uiso 1 1 calc R . .
H41C H 0.2668 0.1947 0.0401 0.070 Uiso 1 1 calc R . .
C42 C 0.1606(3) 0.2884(2) -0.00188(16) 0.0491(10) Uani 1 1 d . B .
H42A H 0.1071 0.3189 0.0024 0.074 Uiso 1 1 calc R . .
H42B H 0.1241 0.2527 -0.0140 0.074 Uiso 1 1 calc R . .
H42C H 0.2107 0.2997 -0.0316 0.074 Uiso 1 1 calc R . .
C43 C -0.0981(3) 0.15412(13) 0.16260(14) 0.0279(7) Uani 1 1 d . . .
C44 C -0.1378(3) 0.11163(14) 0.13900(15) 0.0323(8) Uani 1 1 d . A .
C45 C -0.1906(3) 0.06052(15) 0.11037(16) 0.0389(8) Uani 1 1 d . . .
C46 C -0.2929(3) 0.07868(18) 0.07673(19) 0.0539(11) Uani 1 1 d . A .
H46A H -0.3421 0.0964 0.1037 0.081 Uiso 1 1 calc R . .
H46B H -0.3274 0.0449 0.0583 0.081 Uiso 1 1 calc R . .
H46C H -0.2755 0.1065 0.0464 0.081 Uiso 1 1 calc R . .
C47 C -0.2151(4) 0.01608(18) 0.1562(2) 0.0656(14) Uani 1 1 d . A .
H47A H -0.2694 0.0313 0.1818 0.098 Uiso 1 1 calc R . .
H47B H -0.1492 0.0071 0.1798 0.098 Uiso 1 1 calc R . .
H47C H -0.2427 -0.0189 0.1369 0.098 Uiso 1 1 calc R . .
C48 C -0.1122(4) 0.03382(19) 0.0676(2) 0.0680(14) Uani 1 1 d . A .
H48A H -0.0973 0.0618 0.0369 0.102 Uiso 1 1 calc R . .
H48B H -0.1447 -0.0007 0.0496 0.102 Uiso 1 1 calc R . .
H48C H -0.0447 0.0235 0.0891 0.102 Uiso 1 1 calc R . .
C49 C 0.1658(3) 0.10835(17) 0.14244(14) 0.0329(8) Uani 1 1 d . A .
C50 C 0.2305(3) 0.07967(14) 0.12575(14) 0.0349(8) Uani 1 1 d . . .
C51 C 0.3189(3) 0.04022(19) 0.10421(17) 0.0509(11) Uani 1 1 d . B .
C52 C 0.4043(5) 0.0299(4) 0.1523(2) 0.122(3) Uani 1 1 d . . .
H52A H 0.4443 0.0656 0.1605 0.183 Uiso 1 1 calc R B .
H52B H 0.4540 0.0000 0.1399 0.183 Uiso 1 1 calc R . .
H52C H 0.3703 0.0172 0.1879 0.183 Uiso 1 1 calc R . .
C53 C 0.3675(4) 0.0640(2) 0.04933(19) 0.0598(12) Uani 1 1 d . . .
H53A H 0.4022 0.1010 0.0584 0.090 Uiso 1 1 calc R B .
H53B H 0.3105 0.0694 0.0186 0.090 Uiso 1 1 calc R . .
H53C H 0.4211 0.0368 0.0357 0.090 Uiso 1 1 calc R . .
C54 C 0.2632(5) -0.0180(2) 0.0874(2) 0.0832(18) Uani 1 1 d . . .
H54A H 0.2322 -0.0347 0.1221 0.125 Uiso 1 1 calc R B .
H54B H 0.3165 -0.0446 0.0724 0.125 Uiso 1 1 calc R . .
H54C H 0.2059 -0.0113 0.0570 0.125 Uiso 1 1 calc R . .
C55 C -0.0297(17) 0.0090(7) 0.2932(8) 0.043(3) Uani 0.46 1 d PD A 1
H55A H -0.1054 0.0011 0.2803 0.052 Uiso 0.46 1 calc PR A 1
H55B H -0.0280 0.0358 0.3270 0.052 Uiso 0.46 1 calc PR A 1
C56 C 0.0328(8) -0.0471(4) 0.3082(4) 0.0471(15) Uani 0.46 1 d PDU A 1
H56A H 0.0922 -0.0389 0.3375 0.057 Uiso 0.46 1 calc PR A 1
H56B H -0.0162 -0.0753 0.3255 0.057 Uiso 0.46 1 calc PR A 1
C57 C 0.0734(11) -0.0697(5) 0.2594(5) 0.080(2) Uani 0.46 1 d PDU A 1
H57A H 0.0197 -0.0935 0.2370 0.096 Uiso 0.46 1 calc PR A 1
H57B H 0.1391 -0.0928 0.2687 0.096 Uiso 0.46 1 calc PR A 1
C58 C 0.098(3) -0.0151(8) 0.2277(11) 0.055(2) Uani 0.46 1 d PD A 1
H58A H 0.1748 -0.0048 0.2360 0.066 Uiso 0.46 1 calc PR A 1
H58B H 0.0869 -0.0212 0.1849 0.066 Uiso 0.46 1 calc PR A 1
C55A C -0.0243(15) 0.0250(5) 0.3002(6) 0.043(3) Uani 0.54 1 d PD A 2
H55C H -0.1023 0.0183 0.2918 0.052 Uiso 0.54 1 calc PR A 2
H55D H -0.0152 0.0600 0.3246 0.052 Uiso 0.54 1 calc PR A 2
C56A C 0.0273(6) -0.0268(3) 0.3318(4) 0.0471(15) Uani 0.54 1 d PD A 2
H56C H 0.0584 -0.0159 0.3710 0.057 Uiso 0.54 1 calc PR A 2
H56D H -0.0260 -0.0580 0.3363 0.057 Uiso 0.54 1 calc PR A 2
C57A C 0.1131(9) -0.0450(5) 0.2925(4) 0.080(2) Uani 0.54 1 d PD A 2
H57C H 0.1160 -0.0875 0.2905 0.096 Uiso 0.54 1 calc PR A 2
H57D H 0.1840 -0.0308 0.3081 0.096 Uiso 0.54 1 calc PR A 2
C58A C 0.088(2) -0.0204(7) 0.2320(9) 0.055(2) Uani 0.54 1 d PD A 2
H58C H 0.1546 -0.0118 0.2117 0.066 Uiso 0.54 1 calc PR A 2
H58D H 0.0422 -0.0468 0.2076 0.066 Uiso 0.54 1 calc PR A 2
C59 C -0.0711(3) 0.18608(17) -0.01529(18) 0.0461(9) Uani 1 1 d . B .
H59A H -0.0721 0.2277 -0.0063 0.055 Uiso 1 1 calc R . .
H59B H -0.1409 0.1691 -0.0052 0.055 Uiso 1 1 calc R . .
C60 C -0.0514(3) 0.17630(19) -0.07927(18) 0.0524(11) Uani 1 1 d . . .
H60A H -0.0056 0.2070 -0.0949 0.063 Uiso 1 1 calc R B .
H60B H -0.1199 0.1743 -0.1033 0.063 Uiso 1 1 calc R . .
C61 C 0.0061(3) 0.11906(19) -0.07764(16) 0.0493(10) Uani 1 1 d . B .
H61A H -0.0456 0.0868 -0.0763 0.059 Uiso 1 1 calc R . .
H61B H 0.0505 0.1143 -0.1121 0.059 Uiso 1 1 calc R . .
C62 C 0.0748(3) 0.12266(18) -0.02235(15) 0.0442(9) Uani 1 1 d . B .
H62A H 0.0871 0.0839 -0.0054 0.053 Uiso 1 1 calc R . .
H62B H 0.1454 0.1401 -0.0299 0.053 Uiso 1 1 calc R . .
O3 O 0.3384(8) 0.2285(3) 0.2076(5) 0.0315(14) Uani 0.65 1 d P B 1
C63 C 0.3259(5) 0.2819(2) 0.2390(2) 0.0306(12) Uani 0.65 1 d P B 1
H63A H 0.2757 0.2769 0.2709 0.037 Uiso 0.65 1 calc PR B 1
H63B H 0.2976 0.3124 0.2122 0.037 Uiso 0.65 1 calc PR B 1
C64 C 0.4370(4) 0.2971(3) 0.2637(3) 0.0441(14) Uani 0.65 1 d P B 1
H64A H 0.4538 0.2773 0.3014 0.053 Uiso 0.65 1 calc PR B 1
H64B H 0.4449 0.3392 0.2695 0.053 Uiso 0.65 1 calc PR B 1
C65 C 0.5100(17) 0.2748(9) 0.2143(6) 0.044(2) Uani 0.65 1 d P B 1
H65A H 0.5104 0.3016 0.1807 0.052 Uiso 0.65 1 calc PR B 1
H65B H 0.5849 0.2676 0.2294 0.052 Uiso 0.65 1 calc PR B 1
C66 C 0.4516(4) 0.2197(3) 0.1986(2) 0.0376(13) Uani 0.65 1 d P B 1
H66A H 0.4620 0.2096 0.1572 0.045 Uiso 0.65 1 calc PR B 1
H66B H 0.4799 0.1879 0.2238 0.045 Uiso 0.65 1 calc PR B 1
O3A O 0.3526(18) 0.2108(7) 0.2102(10) 0.0315(14) Uani 0.35 1 d P B 2
C63A C 0.3884(12) 0.2677(5) 0.2268(5) 0.047(3) Uani 0.35 1 d P B 2
H63C H 0.3590 0.2962 0.1980 0.056 Uiso 0.35 1 calc PR B 2
H63D H 0.3625 0.2777 0.2658 0.056 Uiso 0.35 1 calc PR B 2
C64A C 0.504(3) 0.269(2) 0.2285(15) 0.044(2) Uani 0.35 1 d P B 2
H64C H 0.5344 0.2601 0.2684 0.052 Uiso 0.35 1 calc PR B 2
H64D H 0.5307 0.3065 0.2158 0.052 Uiso 0.35 1 calc PR B 2
C65A C 0.5319(10) 0.2190(5) 0.1831(6) 0.052(3) Uani 0.35 1 d P B 2
H65C H 0.5255 0.2326 0.1420 0.063 Uiso 0.35 1 calc PR B 2
H65D H 0.6047 0.2029 0.1917 0.063 Uiso 0.35 1 calc PR B 2
C66A C 0.4455(8) 0.1768(5) 0.1960(5) 0.040(2) Uani 0.35 1 d P B 2
H66C H 0.4283 0.1521 0.1614 0.048 Uiso 0.35 1 calc PR B 2
H66D H 0.4687 0.1519 0.2295 0.048 Uiso 0.35 1 calc PR B 2
O71 O 0.8601(7) 0.0032(5) 0.4418(4) 0.075(3) Uiso 0.38 1 d PD C 1
C71 C 0.8527(9) 0.0130(6) 0.5025(4) 0.064(3) Uiso 0.38 1 d PD C 1
H71A H 0.8912 0.0489 0.5138 0.076 Uiso 0.38 1 calc PR C 1
H71B H 0.8869 -0.0192 0.5249 0.076 Uiso 0.38 1 calc PR C 1
C72 C 0.7374(10) 0.0178(8) 0.5166(5) 0.102(5) Uiso 0.38 1 d PD C 1
H72A H 0.7114 -0.0183 0.5339 0.122 Uiso 0.38 1 calc PR C 1
H72B H 0.7265 0.0498 0.5442 0.122 Uiso 0.38 1 calc PR C 1
C73 C 0.6817(7) 0.0291(5) 0.4593(4) 0.048(3) Uiso 0.38 1 d PD C 1
H73A H 0.6809 0.0707 0.4499 0.058 Uiso 0.38 1 calc PR C 1
H73B H 0.6068 0.0145 0.4579 0.058 Uiso 0.38 1 calc PR C 1
C74 C 0.7502(7) -0.0039(5) 0.4188(4) 0.047(3) Uiso 0.38 1 d PD C 1
H74A H 0.7298 -0.0451 0.4182 0.056 Uiso 0.38 1 calc PR C 1
H74B H 0.7416 0.0114 0.3784 0.056 Uiso 0.38 1 calc PR C 1
C81 C 0.7564(12) 0.0210(7) 0.4775(7) 0.044(4) Uiso 0.25 1 d PD D -2
H81A H 0.7259 0.0021 0.5112 0.066 Uiso 0.25 1 calc PR D -2
H81B H 0.7121 0.0121 0.4419 0.066 Uiso 0.25 1 calc PR D -2
H81C H 0.7577 0.0627 0.4838 0.066 Uiso 0.25 1 calc PR D -2
C82 C 0.8764(14) -0.0017(10) 0.4703(11) 0.066(6) Uiso 0.25 1 d PD D -2
H82A H 0.8700 -0.0440 0.4663 0.080 Uiso 0.25 1 calc PR D -2
H82B H 0.8969 0.0126 0.4316 0.080 Uiso 0.25 1 calc PR D -2
C83 C 0.9727(11) 0.0081(11) 0.5108(9) 0.075(3) Uiso 0.25 1 d PD D -2
H83A H 0.9740 0.0499 0.5191 0.090 Uiso 0.25 1 calc PR D -2
H83B H 0.9566 -0.0110 0.5481 0.090 Uiso 0.25 1 calc PR D -2
C84 C 1.0838(12) -0.0075(9) 0.4996(8) 0.057(5) Uiso 0.25 1 d PD D -2
H84A H 1.0970 0.0118 0.4620 0.069 Uiso 0.25 1 calc PR D -2
H84B H 1.0793 -0.0490 0.4902 0.069 Uiso 0.25 1 calc PR D -2
C85 C 1.1878(15) -0.0019(11) 0.5339(9) 0.073(6) Uiso 0.25 1 d PD D -2
H85A H 1.2237 0.0336 0.5210 0.088 Uiso 0.25 1 calc PR D -2
H85B H 1.2342 -0.0347 0.5238 0.088 Uiso 0.25 1 calc PR D -2
C86 C 1.183(2) 0.0003(14) 0.6013(9) 0.114(9) Uiso 0.25 1 d PD D -2
H86A H 1.1656 0.0396 0.6135 0.171 Uiso 0.25 1 calc PR D -2
H86B H 1.2523 -0.0112 0.6196 0.171 Uiso 0.25 1 calc PR D -2
H86C H 1.1265 -0.0260 0.6137 0.171 Uiso 0.25 1 calc PR D -2

loop_
_atom_site_aniso_label
_atom_site_aniso_U_11
_atom_site_aniso_U_22
_atom_site_aniso_U_33
_atom_site_aniso_U_23
_atom_site_aniso_U_13
_atom_site_aniso_U_12
Mn1 0.0259(2) 0.0210(2) 0.0223(2) -0.00101(18) 0.00319(18) 0.00052(19)
Li1 0.037(3) 0.026(3) 0.041(3) 0.002(2) 0.002(3) 0.001(2)
Li2 0.046(3) 0.030(3) 0.031(3) -0.003(2) 0.006(3) 0.005(3)
Li3 0.028(3) 0.033(3) 0.039(3) 0.000(2) -0.001(2) -0.004(2)
O1 0.0424(14) 0.0305(13) 0.0495(15) 0.0116(11) 0.0053(12) 0.0009(11)
O2 0.0476(15) 0.0420(14) 0.0292(13) -0.0055(11) 0.0018(11) 0.0170(12)
C1 0.0273(16) 0.0222(15) 0.0260(16) -0.0049(12) 0.0024(13) -0.0027(13)
C2 0.0275(17) 0.0252(16) 0.0271(16) -0.0057(13) 0.0005(13) -0.0026(13)
C3 0.0362(19) 0.0336(18) 0.0256(16) -0.0080(14) 0.0077(14) -0.0004(15)
C4 0.0352(19) 0.0327(18) 0.0381(19) -0.0094(15) 0.0063(15) 0.0057(15)
C5 0.0353(19) 0.0246(16) 0.0350(18) -0.0035(14) -0.0014(15) 0.0048(14)
C6 0.0287(17) 0.0232(15) 0.0276(16) -0.0048(13) 0.0001(13) -0.0020(13)
C7 0.0305(17) 0.0276(16) 0.0216(15) -0.0044(12) 0.0063(13) 0.0010(13)
C8 0.0343(18) 0.0326(18) 0.0234(16) -0.0046(13) 0.0054(13) -0.0058(14)
C9 0.046(2) 0.0297(18) 0.0295(17) -0.0009(14) 0.0073(15) -0.0056(16)
C10 0.041(2) 0.0366(19) 0.0261(17) 0.0049(14) 0.0049(15) 0.0019(16)
C11 0.0371(19) 0.0387(19) 0.0228(16) -0.0031(14) 0.0040(14) -0.0022(15)
C12 0.0325(17) 0.0306(17) 0.0228(15) -0.0052(13) 0.0079(13) -0.0012(14)
C13 0.038(2) 0.0381(19) 0.0301(18) -0.0035(15) 0.0009(15) -0.0096(16)
C14 0.062(3) 0.042(2) 0.047(2) -0.0069(18) 0.003(2) -0.013(2)
C15 0.041(2) 0.085(3) 0.039(2) -0.011(2) 0.0022(18) -0.011(2)
C16 0.0350(19) 0.0329(18) 0.0296(17) -0.0046(14) 0.0012(14) -0.0046(15)
C17 0.039(2) 0.041(2) 0.068(3) -0.0134(19) 0.0137(19) -0.0125(18)
C18 0.070(3) 0.042(2) 0.062(3) -0.019(2) 0.023(2) -0.013(2)
C19 0.0408(19) 0.0222(16) 0.0286(17) 0.0022(13) 0.0040(14) 0.0072(14)
C20 0.051(2) 0.0271(18) 0.0360(19) 0.0014(15) 0.0069(16) 0.0005(16)
C21 0.058(3) 0.037(2) 0.048(2) 0.0056(17) 0.0129(19) -0.0046(18)
C22 0.065(3) 0.046(2) 0.032(2) 0.0100(17) 0.0104(19) 0.006(2)
C23 0.059(3) 0.042(2) 0.0258(18) 0.0030(15) 0.0006(17) 0.0103(19)
C24 0.042(2) 0.0306(18) 0.0282(17) -0.0005(14) 0.0020(15) 0.0097(15)
C25 0.050(2) 0.037(2) 0.047(2) -0.0046(17) 0.0094(18) -0.0135(18)
C26 0.059(3) 0.056(3) 0.061(3) -0.015(2) 0.002(2) -0.009(2)
C27 0.077(3) 0.047(3) 0.077(3) -0.021(2) 0.003(3) -0.005(2)
C28 0.039(2) 0.0397(19) 0.0284(17) -0.0049(15) -0.0037(15) 0.0045(16)
C29 0.043(2) 0.045(2) 0.044(2) -0.0096(17) -0.0086(17) 0.0101(18)
C30 0.049(2) 0.050(2) 0.048(2) -0.0117(19) -0.0031(19) 0.0182(19)
C31 0.0266(17) 0.0290(17) 0.0281(16) 0.0004(13) 0.0044(14) -0.0018(14)
C32 0.0270(17) 0.0320(17) 0.0282(17) -0.0010(14) 0.0058(14) -0.0030(14)
C33 0.0287(17) 0.0361(19) 0.0325(18) 0.0061(14) 0.0003(14) 0.0027(14)
C34 0.053(2) 0.049(2) 0.039(2) -0.0039(18) -0.0174(18) 0.0052(19)
C35 0.037(2) 0.117(5) 0.095(4) 0.075(4) -0.003(2) -0.002(3)
C36 0.058(3) 0.063(3) 0.062(3) -0.024(2) -0.023(2) 0.031(2)
C37 0.0379(19) 0.0250(16) 0.0273(17) 0.0004(13) 0.0042(15) 0.0011(14)
C38 0.0371(19) 0.0274(17) 0.0291(17) 0.0022(13) 0.0042(15) 0.0020(14)
C39 0.039(2) 0.041(2) 0.0270(17) 0.0045(15) 0.0092(15) -0.0003(16)
C40 0.051(2) 0.051(2) 0.038(2) 0.0023(18) 0.0149(18) -0.0127(19)
C41 0.047(2) 0.055(2) 0.040(2) 0.0064(18) 0.0188(18) 0.0040(19)
C42 0.047(2) 0.071(3) 0.0297(19) 0.0120(18) 0.0077(17) -0.006(2)
C43 0.0288(17) 0.0265(17) 0.0283(16) -0.0012(13) -0.0002(13) 0.0048(14)
C44 0.0334(18) 0.0259(17) 0.0376(19) -0.0009(14) 0.0007(15) 0.0037(14)
C45 0.044(2) 0.0259(17) 0.046(2) -0.0076(15) -0.0072(17) -0.0017(15)
C46 0.059(3) 0.041(2) 0.060(3) -0.0086(19) -0.017(2) -0.009(2)
C47 0.093(4) 0.036(2) 0.065(3) 0.003(2) -0.023(3) -0.024(2)
C48 0.079(3) 0.044(2) 0.082(3) -0.032(2) 0.008(3) -0.001(2)
C49 0.0188(16) 0.056(2) 0.0244(17) 0.0115(16) 0.0019(13) -0.0052(16)
C50 0.060(2) 0.0212(16) 0.0222(16) -0.0015(13) -0.0114(16) -0.0014(16)
C51 0.055(3) 0.062(3) 0.035(2) 0.0022(19) 0.0026(18) 0.029(2)
C52 0.086(4) 0.229(9) 0.050(3) -0.005(4) -0.008(3) 0.102(5)
C53 0.055(3) 0.072(3) 0.053(3) 0.003(2) 0.017(2) 0.018(2)
C54 0.143(5) 0.046(3) 0.064(3) -0.004(2) 0.036(3) 0.030(3)
C55 0.036(3) 0.035(7) 0.058(4) 0.019(5) 0.003(3) -0.015(5)
C56 0.048(2) 0.045(2) 0.048(2) 0.0143(17) -0.0003(18) -0.0048(17)
C57 0.080(3) 0.075(3) 0.083(3) 0.0038(19) -0.0018(19) 0.0059(19)
C58 0.058(5) 0.025(3) 0.081(4) 0.004(3) -0.007(3) 0.004(3)
C55A 0.036(3) 0.035(7) 0.058(4) 0.019(5) 0.003(3) -0.015(5)
C56A 0.048(2) 0.045(2) 0.048(2) 0.0143(17) -0.0003(18) -0.0048(17)
C57A 0.080(3) 0.075(3) 0.083(3) 0.0038(19) -0.0018(19) 0.0059(19)
C58A 0.058(5) 0.025(3) 0.081(4) 0.004(3) -0.007(3) 0.004(3)
C59 0.036(2) 0.041(2) 0.061(3) 0.0046(19) -0.0005(18) 0.0122(17)
C60 0.043(2) 0.064(3) 0.048(2) 0.020(2) -0.0137(19) -0.008(2)
C61 0.059(3) 0.060(3) 0.0291(19) -0.0050(18) 0.0091(18) -0.009(2)
C62 0.048(2) 0.051(2) 0.034(2) -0.0101(17) 0.0043(17) 0.0158(18)
O3 0.025(3) 0.033(5) 0.0368(18) -0.008(4) 0.001(2) -0.003(3)
C63 0.029(3) 0.034(3) 0.029(3) -0.005(2) 0.004(2) 0.000(2)
C64 0.031(3) 0.049(4) 0.051(4) -0.013(3) -0.008(3) -0.007(3)
C65 0.034(3) 0.059(6) 0.038(8) 0.002(6) 0.008(6) -0.016(3)
C66 0.025(3) 0.056(4) 0.032(3) -0.010(3) 0.001(2) 0.006(3)
O3A 0.025(3) 0.033(5) 0.0368(18) -0.008(4) 0.001(2) -0.003(3)
C63A 0.072(9) 0.030(6) 0.038(6) 0.001(5) -0.003(7) -0.008(7)
C64A 0.034(3) 0.059(6) 0.038(8) 0.002(6) 0.008(6) -0.016(3)
C65A 0.035(7) 0.065(8) 0.056(7) 0.004(6) -0.003(6) -0.007(6)
C66A 0.031(6) 0.041(7) 0.048(7) -0.007(5) -0.001(5) 0.008(5)

loop_
_atom_type_symbol
_atom_type_description
_atom_type_scat_dispersion_real
_atom_type_scat_dispersion_imag
_atom_type_scat_source
C C 0.0033 0.0016 'International Tables Vol C Tables 4.2.6.8 and 6.1.1.4'
H H 0.0000 0.0000 'International Tables Vol C Tables 4.2.6.8 and 6.1.1.4'
Li Li -0.0003 0.0001 'International Tables Vol C Tables 4.2.6.8 and 6.1.1.4'
O O 0.0106 0.0060 'International Tables Vol C Tables 4.2.6.8 and 6.1.1.4'
Mn Mn 0.3368 0.7283 'International Tables Vol C Tables 4.2.6.8 and 6.1.1.4'

loop_
_geom_angle_atom_site_label_1
_geom_angle_atom_site_label_2
_geom_angle_atom_site_label_3
_geom_angle
C1 Mn1 C43 116.45(12)
C1 Mn1 C37 122.01(12)
C43 Mn1 C37 97.26(12)
C1 Mn1 C31 121.93(12)
C43 Mn1 C31 97.77(12)
C37 Mn1 C31 95.97(12)
C1 Mn1 Li1 145.53(14)
C43 Mn1 Li1 49.46(14)
C37 Mn1 Li1 92.34(14)
C31 Mn1 Li1 49.22(14)
C1 Mn1 Li2 145.62(14)
C43 Mn1 Li2 49.53(14)
C37 Mn1 Li2 48.72(14)
C31 Mn1 Li2 92.36(14)
Li1 Mn1 Li2 55.99(16)
C1 Mn1 Li3 150.76(13)
C43 Mn1 Li3 92.79(13)
C37 Mn1 Li3 48.21(14)
C31 Mn1 Li3 48.88(13)
Li1 Mn1 Li3 55.86(15)
Li2 Mn1 Li3 55.22(16)
O1 Li1 C49 112.7(3)
O1 Li1 C31 120.1(3)
C49 Li1 C31 102.6(3)
O1 Li1 C43 123.6(3)
C49 Li1 C43 101.9(3)
C31 Li1 C43 92.1(2)
O1 Li1 C44 102.0(3)
C49 Li1 C44 99.8(2)
C31 Li1 C44 118.1(2)
C43 Li1 C44 26.60(12)
O1 Li1 C32 99.4(3)
C49 Li1 C32 98.5(2)
C31 Li1 C32 26.42(12)
C43 Li1 C32 118.3(2)
C44 Li1 C32 143.7(2)
O1 Li1 Li2 144.4(3)
C49 Li1 Li2 50.33(19)
C31 Li1 Li2 95.3(2)
C43 Li1 Li2 52.15(19)
C44 Li1 Li2 59.30(19)
C32 Li1 Li2 113.1(2)
O1 Li1 Li3 140.3(3)
C49 Li1 Li3 50.83(19)
C31 Li1 Li3 52.09(18)
C43 Li1 Li3 96.1(2)
C44 Li1 Li3 115.6(2)
C32 Li1 Li3 56.76(17)
Li2 Li1 Li3 59.5(2)
O1 Li1 Mn1 146.5(3)
C49 Li1 Mn1 100.8(2)
C31 Li1 Mn1 46.60(13)
C43 Li1 Mn1 46.29(13)
C44 Li1 Mn1 72.89(15)
C32 Li1 Mn1 72.99(15)
Li2 Li1 Mn1 62.02(16)
Li3 Li1 Mn1 62.78(16)
O2 Li2 C49 116.1(3)
O2 Li2 C37 119.8(3)
C49 Li2 C37 103.1(3)
O2 Li2 C43 120.2(3)
C49 Li2 C43 101.7(2)
C37 Li2 C43 91.8(2)
O2 Li2 C38 98.5(2)
C49 Li2 C38 100.3(3)
C37 Li2 C38 27.75(13)
C43 Li2 C38 119.1(2)
O2 Li2 C44 100.2(3)
C49 Li2 C44 98.7(2)
C37 Li2 C44 117.5(2)
C43 Li2 C44 26.17(12)
C38 Li2 C44 144.0(2)
O2 Li2 Li3 142.9(3)
C49 Li2 Li3 51.3(2)
C37 Li2 Li3 52.01(19)
C43 Li2 Li3 96.9(2)
C38 Li2 Li3 57.97(18)
C44 Li2 Li3 115.5(2)
O2 Li2 Li1 144.6(3)
C49 Li2 Li1 50.19(18)
C37 Li2 Li1 95.5(2)
C43 Li2 Li1 52.06(18)
C38 Li2 Li1 115.3(2)
C44 Li2 Li1 58.17(18)
Li3 Li2 Li1 60.5(2)
O2 Li2 Mn1 143.3(3)
C49 Li2 Mn1 100.6(2)
C37 Li2 Mn1 46.39(13)
C43 Li2 Mn1 46.28(13)
C38 Li2 Mn1 74.14(15)
C44 Li2 Mn1 72.44(15)
Li3 Li2 Mn1 63.10(16)
Li1 Li2 Mn1 62.00(16)
O3 Li3 O3A 13.2(5)
O3 Li3 C49 129.6(4)
O3A Li3 C49 118.4(5)
O3 Li3 C37 111.2(3)
O3A Li3 C37 123.7(5)
C49 Li3 C37 102.0(2)
O3 Li3 C31 115.0(4)
O3A Li3 C31 115.8(7)
C49 Li3 C31 101.1(2)
C37 Li3 C31 90.6(2)
O3 Li3 C38 94.0(3)
O3A Li3 C38 104.0(6)
C49 Li3 C38 99.1(2)
C37 Li3 C38 27.58(13)
C31 Li3 C38 117.9(3)
O3 Li3 C32 97.3(4)
O3A Li3 C32 93.7(7)
C49 Li3 C32 100.0(2)
C37 Li3 C32 117.3(3)
C31 Li3 C32 27.45(12)
C38 Li3 C32 143.6(3)
O3 Li3 Li2 146.4(4)
O3A Li3 Li2 148.7(7)
C49 Li3 Li2 50.45(18)
C37 Li3 Li2 51.76(18)
C31 Li3 Li2 95.5(2)
C38 Li3 Li2 57.47(18)
C32 Li3 Li2 116.2(2)
O3 Li3 Li1 151.6(4)
O3A Li3 Li1 140.8(6)
C49 Li3 Li1 49.85(18)
C37 Li3 Li1 95.0(2)
C31 Li3 Li1 51.64(18)
C38 Li3 Li1 114.4(2)
C32 Li3 Li1 59.41(18)
Li2 Li3 Li1 60.0(2)
O3 Li3 Mn1 131.5(3)
O3A Li3 Mn1 142.4(6)
C49 Li3 Mn1 98.8(2)
C37 Li3 Mn1 45.71(13)
C31 Li3 Mn1 45.91(13)
C38 Li3 Mn1 73.27(16)
C32 Li3 Mn1 73.36(16)
Li2 Li3 Mn1 61.68(16)
Li1 Li3 Mn1 61.36(16)
C58 O1 C55 105.9(11)
C58A O1 C55 98.2(10)
C58 O1 C55A 118.1(10)
C58A O1 C55A 110.9(9)
C58 O1 Li1 119.6(9)
C58A O1 Li1 127.6(8)
C55 O1 Li1 134.2(7)
C55A O1 Li1 120.4(5)
C59 O2 C62 109.4(3)
C59 O2 Li2 123.1(3)
C62 O2 Li2 127.5(3)
C2 C1 C6 114.7(3)
C2 C1 Mn1 122.5(2)
C6 C1 Mn1 122.8(2)
C3 C2 C1 122.7(3)
C3 C2 C7 116.2(3)
C1 C2 C7 120.9(3)
C4 C3 C2 120.4(3)
C4 C3 H3A 119.8
C2 C3 H3A 119.8
C3 C4 C5 119.1(3)
C3 C4 H4A 120.4
C5 C4 H4A 120.4
C4 C5 C6 120.5(3)
C4 C5 H5A 119.8
C6 C5 H5A 119.8
C5 C6 C1 122.6(3)
C5 C6 C19 116.3(3)
C1 C6 C19 121.0(3)
C8 C7 C12 119.8(3)
C8 C7 C2 121.2(3)
C12 C7 C2 119.0(3)
C9 C8 C7 119.6(3)
C9 C8 C13 119.2(3)
C7 C8 C13 121.1(3)
C10 C9 C8 120.6(3)
C10 C9 H9A 119.7
C8 C9 H9A 119.7
C11 C10 C9 119.9(3)
C11 C10 H10A 120.1
C9 C10 H10A 120.1
C10 C11 C12 121.2(3)
C10 C11 H11A 119.4
C12 C11 H11A 119.4
C11 C12 C7 118.9(3)
C11 C12 C16 119.8(3)
C7 C12 C16 121.3(3)
C14 C13 C8 113.7(3)
C14 C13 C15 109.7(3)
C8 C13 C15 109.4(3)
C14 C13 H13A 108.0
C8 C13 H13A 108.0
C15 C13 H13A 108.0
C13 C14 H14A 109.5
C13 C14 H14B 109.5
H14A C14 H14B 109.5
C13 C14 H14C 109.5
H14A C14 H14C 109.5
H14B C14 H14C 109.5
C13 C15 H15A 109.5
C13 C15 H15B 109.5
H15A C15 H15B 109.5
C13 C15 H15C 109.5
H15A C15 H15C 109.5
H15B C15 H15C 109.5
C12 C16 C18 110.9(3)
C12 C16 C17 112.5(3)
C18 C16 C17 110.7(3)
C12 C16 H16A 107.5
C18 C16 H16A 107.5
C17 C16 H16A 107.5
C16 C17 H17A 109.5
C16 C17 H17B 109.5
H17A C17 H17B 109.5
C16 C17 H17C 109.5
H17A C17 H17C 109.5
H17B C17 H17C 109.5
C16 C18 H18A 109.5
C16 C18 H18B 109.5
H18A C18 H18B 109.5
C16 C18 H18C 109.5
H18A C18 H18C 109.5
H18B C18 H18C 109.5
C20 C19 C24 120.0(3)
C20 C19 C6 119.0(3)
C24 C19 C6 120.9(3)
C19 C20 C21 118.9(3)
C19 C20 C25 121.0(3)
C21 C20 C25 120.0(3)
C22 C21 C20 121.2(4)
C22 C21 H21A 119.4
C20 C21 H21A 119.4
C23 C22 C21 119.7(4)
C23 C22 H22A 120.1
C21 C22 H22A 120.1
C22 C23 C24 121.3(4)
C22 C23 H23A 119.4
C24 C23 H23A 119.4
C23 C24 C19 119.0(3)
C23 C24 C28 119.1(3)
C19 C24 C28 121.8(3)
C20 C25 C26 113.3(3)
C20 C25 C27 110.4(4)
C26 C25 C27 110.5(3)
C20 C25 H25A 107.5
C26 C25 H25A 107.5
C27 C25 H25A 107.5
C25 C26 H26A 109.5
C25 C26 H26B 109.5
H26A C26 H26B 109.5
C25 C26 H26C 109.5
H26A C26 H26C 109.5
H26B C26 H26C 109.5
C25 C27 H27A 109.5
C25 C27 H27B 109.5
H27A C27 H27B 109.5
C25 C27 H27C 109.5
H27A C27 H27C 109.5
H27B C27 H27C 109.5
C24 C28 C29 113.8(3)
C24 C28 C30 110.2(3)
C29 C28 C30 110.0(3)
C24 C28 H28A 107.5
C29 C28 H28A 107.5
C30 C28 H28A 107.5
C28 C29 H29A 109.5
C28 C29 H29B 109.5
H29A C29 H29B 109.5
C28 C29 H29C 109.5
H29A C29 H29C 109.5
H29B C29 H29C 109.5
C28 C30 H30A 109.5
C28 C30 H30B 109.5
H30A C30 H30B 109.5
C28 C30 H30C 109.5
H30A C30 H30C 109.5
H30B C30 H30C 109.5
C32 C31 Mn1 176.7(3)
C32 C31 Li1 96.9(3)
Mn1 C31 Li1 84.18(18)
C32 C31 Li3 92.0(3)
Mn1 C31 Li3 85.21(18)
Li1 C31 Li3 76.3(2)
C31 C32 C33 177.2(3)
C31 C32 Li3 60.6(2)
C33 C32 Li3 121.0(2)
C31 C32 Li1 56.7(2)
C33 C32 Li1 125.9(2)
Li3 C32 Li1 63.83(18)
C32 C33 C35 110.5(3)
C32 C33 C34 109.8(3)
C35 C33 C34 108.5(4)
C32 C33 C36 109.3(3)
C35 C33 C36 109.7(4)
C34 C33 C36 109.0(3)
C33 C34 H34A 109.5
C33 C34 H34B 109.5
H34A C34 H34B 109.5
C33 C34 H34C 109.5
H34A C34 H34C 109.5
H34B C34 H34C 109.5
C33 C35 H35A 109.5
C33 C35 H35B 109.5
H35A C35 H35B 109.5
C33 C35 H35C 109.5
H35A C35 H35C 109.5
H35B C35 H35C 109.5
C33 C36 H36A 109.5
C33 C36 H36B 109.5
H36A C36 H36B 109.5
C33 C36 H36C 109.5
H36A C36 H36C 109.5
H36B C36 H36C 109.5
C38 C37 Mn1 177.2(3)
C38 C37 Li2 92.3(3)
Mn1 C37 Li2 84.89(18)
C38 C37 Li3 92.7(3)
Mn1 C37 Li3 86.07(18)
Li2 C37 Li3 76.2(2)
C37 C38 C39 177.3(3)
C37 C38 Li2 59.9(2)
C39 C38 Li2 122.4(3)
C37 C38 Li3 59.7(2)
C39 C38 Li3 122.2(3)
Li2 C38 Li3 64.55(19)
C38 C39 C40 109.6(3)
C38 C39 C41 109.8(3)
C40 C39 C41 109.2(3)
C38 C39 C42 109.9(3)
C40 C39 C42 109.3(3)
C41 C39 C42 108.9(3)
C39 C40 H40A 109.5
C39 C40 H40B 109.5
H40A C40 H40B 109.5
C39 C40 H40C 109.5
H40A C40 H40C 109.5
H40B C40 H40C 109.5
C39 C41 H41A 109.5
C39 C41 H41B 109.5
H41A C41 H41B 109.5
C39 C41 H41C 109.5
H41A C41 H41C 109.5
H41B C41 H41C 109.5
C39 C42 H42A 109.5
C39 C42 H42B 109.5
H42A C42 H42B 109.5
C39 C42 H42C 109.5
H42A C42 H42C 109.5
H42B C42 H42C 109.5
C44 C43 Mn1 178.4(3)
C44 C43 Li1 95.7(3)
Mn1 C43 Li1 84.25(18)
C44 C43 Li2 97.4(3)
Mn1 C43 Li2 84.20(18)
Li1 C43 Li2 75.8(2)
C43 C44 C45 177.9(4)
C43 C44 Li1 57.7(2)
C45 C44 Li1 124.0(3)
C43 C44 Li2 56.5(2)
C45 C44 Li2 125.1(3)
Li1 C44 Li2 62.53(19)
C44 C45 C46 109.9(3)
C44 C45 C47 109.9(3)
C46 C45 C47 110.4(4)
C44 C45 C48 108.6(3)
C46 C45 C48 109.4(4)
C47 C45 C48 108.6(4)
C45 C46 H46A 109.5
C45 C46 H46B 109.5
H46A C46 H46B 109.5
C45 C46 H46C 109.5
H46A C46 H46C 109.5
H46B C46 H46C 109.5
C45 C47 H47A 109.5
C45 C47 H47B 109.5
H47A C47 H47B 109.5
C45 C47 H47C 109.5
H47A C47 H47C 109.5
H47B C47 H47C 109.5
C45 C48 H48A 109.5
C45 C48 H48B 109.5
H48A C48 H48B 109.5
C45 C48 H48C 109.5
H48A C48 H48C 109.5
H48B C48 H48C 109.5
C50 C49 Li1 138.6(3)
C50 C49 Li2 135.1(3)
Li1 C49 Li2 79.5(2)
C50 C49 Li3 123.0(3)
Li1 C49 Li3 79.3(2)
Li2 C49 Li3 78.2(2)
C49 C50 C51 178.9(4)
C52 C51 C53 111.3(4)
C52 C51 C50 110.6(3)
C53 C51 C50 111.6(3)
C52 C51 C54 109.2(5)
C53 C51 C54 107.6(4)
C50 C51 C54 106.4(4)
C51 C52 H52A 109.5
C51 C52 H52B 109.5
H52A C52 H52B 109.5
C51 C52 H52C 109.5
H52A C52 H52C 109.5
H52B C52 H52C 109.5
C51 C53 H53A 109.5
C51 C53 H53B 109.5
H53A C53 H53B 109.5
C51 C53 H53C 109.5
H53A C53 H53C 109.5
H53B C53 H53C 109.5
C51 C54 H54A 109.5
C51 C54 H54B 109.5
H54A C54 H54B 109.5
C51 C54 H54C 109.5
H54A C54 H54C 109.5
H54B C54 H54C 109.5
O1 C55 C56 101.2(9)
O1 C55 H55A 111.5
C56 C55 H55A 111.5
O1 C55 H55B 111.5
C56 C55 H55B 111.5
H55A C55 H55B 109.3
C57 C56 C55 110.5(9)
C57 C56 H56A 109.6
C55 C56 H56A 109.6
C57 C56 H56B 109.6
C55 C56 H56B 109.6
H56A C56 H56B 108.1
C56 C57 C58 99.3(11)
C56 C57 H57A 111.9
C58 C57 H57A 111.9
C56 C57 H57B 111.9
C58 C57 H57B 111.9
H57A C57 H57B 109.6
O1 C58 C57 111.3(14)
O1 C58 H58A 109.4
C57 C58 H58A 109.4
O1 C58 H58B 109.4
C57 C58 H58B 109.4
H58A C58 H58B 108.0
O1 C55A C56A 106.1(9)
O1 C55A H55C 110.5
C56A C55A H55C 110.5
O1 C55A H55D 110.5
C56A C55A H55D 110.5
H55C C55A H55D 108.7
C57A C56A C55A 103.7(7)
C57A C56A H56C 111.0
C55A C56A H56C 111.0
C57A C56A H56D 111.0
C55A C56A H56D 111.0
H56C C56A H56D 109.0
C56A C57A C58A 108.7(9)
C56A C57A H57C 109.9
C58A C57A H57C 109.9
C56A C57A H57D 109.9
C58A C57A H57D 109.9
H57C C57A H57D 108.3
O1 C58A C57A 101.6(11)
O1 C58A H58C 111.4
C57A C58A H58C 111.4
O1 C58A H58D 111.4
C57A C58A H58D 111.4
H58C C58A H58D 109.3
O2 C59 C60 105.7(3)
O2 C59 H59A 110.6
C60 C59 H59A 110.6
O2 C59 H59B 110.6
C60 C59 H59B 110.6
H59A C59 H59B 108.7
C59 C60 C61 102.1(3)
C59 C60 H60A 111.4
C61 C60 H60A 111.4
C59 C60 H60B 111.4
C61 C60 H60B 111.4
H60A C60 H60B 109.2
C62 C61 C60 102.8(3)
C62 C61 H61A 111.2
C60 C61 H61A 111.2
C62 C61 H61B 111.2
C60 C61 H61B 111.2
H61A C61 H61B 109.1
O2 C62 C61 106.0(3)
O2 C62 H62A 110.5
C61 C62 H62A 110.5
O2 C62 H62B 110.5
C61 C62 H62B 110.5
H62A C62 H62B 108.7
C66 O3 C63 108.8(8)
C66 O3 Li3 139.3(6)
C63 O3 Li3 111.9(6)
O3 C63 C64 105.5(6)
O3 C63 H63A 110.6
C64 C63 H63A 110.6
O3 C63 H63B 110.6
C64 C63 H63B 110.6
H63A C63 H63B 108.8
C63 C64 C65 101.9(9)
C63 C64 H64A 111.4
C65 C64 H64A 111.4
C63 C64 H64B 111.4
C65 C64 H64B 111.4
H64A C64 H64B 109.3
C66 C65 C64 99.3(10)
C66 C65 H65A 111.9
C64 C65 H65A 111.9
C66 C65 H65B 111.9
C64 C65 H65B 111.9
H65A C65 H65B 109.6
O3 C66 C65 107.9(10)
O3 C66 H66A 110.1
C65 C66 H66A 110.1
O3 C66 H66B 110.1
C65 C66 H66B 110.1
H66A C66 H66B 108.4
C63A O3A C66A 108.7(17)
C63A O3A Li3 123.5(11)
C66A O3A Li3 125.7(14)
C64A C63A O3A 109(2)
C64A C63A H63C 110.0
O3A C63A H63C 110.0
C64A C63A H63D 110.0
O3A C63A H63D 110.0
H63C C63A H63D 108.4
C63A C64A C65A 103(3)
C63A C64A H64C 111.2
C65A C64A H64C 111.2
C63A C64A H64D 111.2
C65A C64A H64D 111.2
H64C C64A H64D 109.1
C66A C65A C64A 99.4(16)
C66A C65A H65C 111.9
C64A C65A H65C 111.9
C66A C65A H65D 111.9
C64A C65A H65D 111.9
H65C C65A H65D 109.6
O3A C66A C65A 105.9(13)
O3A C66A H66C 110.6
C65A C66A H66C 110.6
O3A C66A H66D 110.6
C65A C66A H66D 110.6
H66C C66A H66D 108.7
C71 O71 C74 105.5(7)
O71 C71 C72 109.6(8)
O71 C71 H71A 109.8
C72 C71 H71A 109.8
O71 C71 H71B 109.8
C72 C71 H71B 109.8
H71A C71 H71B 108.2
C73 C72 C71 103.6(8)
C73 C72 H72A 111.0
C71 C72 H72A 111.0
C73 C72 H72B 111.0
C71 C72 H72B 111.0
H72A C72 H72B 109.0
C72 C73 C74 101.5(7)
C72 C73 H73A 111.5
C74 C73 H73A 111.5
C72 C73 H73B 111.5
C74 C73 H73B 111.5
H73A C73 H73B 109.3
O71 C74 C73 105.8(7)
O71 C74 H74A 110.6
C73 C74 H74A 110.6
O71 C74 H74B 110.6
C73 C74 H74B 110.6
H74A C74 H74B 108.7
C82 C81 H81A 109.5
C82 C81 H81B 109.5
H81A C81 H81B 109.5
C82 C81 H81C 109.5
H81A C81 H81C 109.5
H81B C81 H81C 109.5
C83 C82 C81 127.5(17)
C83 C82 H82A 105.4
C81 C82 H82A 105.4
C83 C82 H82B 105.4
C81 C82 H82B 105.4
H82A C82 H82B 106.0
C84 C83 C82 126.1(15)
C84 C83 H83A 105.8
C82 C83 H83A 105.8
C84 C83 H83B 105.8
C82 C83 H83B 105.8
H83A C83 H83B 106.2
C83 C84 C85 133.8(16)
C83 C84 H84A 103.8
C85 C84 H84A 103.8
C83 C84 H84B 103.8
C85 C84 H84B 103.8
H84A C84 H84B 105.4
C84 C85 C86 116.6(16)
C84 C85 H85A 108.1
C86 C85 H85A 108.1
C84 C85 H85B 108.1
C86 C85 H85B 108.1
H85A C85 H85B 107.3
C85 C86 H86A 109.5
C85 C86 H86B 109.5
H86A C86 H86B 109.5
C85 C86 H86C 109.5
H86A C86 H86C 109.5
H86B C86 H86C 109.5

loop_
_geom_bond_atom_site_label_1
_geom_bond_atom_site_label_2
_geom_bond_distance
Mn1 C1 2.167(3)
Mn1 C43 2.187(3)
Mn1 C37 2.189(3)
Mn1 C31 2.199(3)
Mn1 Li1 3.010(5)
Mn1 Li2 3.011(5)
Mn1 Li3 3.050(6)
Li1 O1 1.941(6)
Li1 C49 2.208(7)
Li1 C31 2.292(6)
Li1 C43 2.299(7)
Li1 C44 2.707(7)
Li1 C32 2.723(7)
Li1 Li2 2.826(8)
Li1 Li3 2.839(8)
Li2 O2 1.942(6)
Li2 C49 2.213(7)
Li2 C37 2.272(6)
Li2 C43 2.302(7)
Li2 C38 2.623(7)
Li2 C44 2.739(7)
Li2 Li3 2.809(8)
Li3 O3 1.937(12)
Li3 O3A 1.97(2)
Li3 C49 2.240(7)
Li3 C37 2.280(7)
Li3 C31 2.306(6)
Li3 C38 2.638(7)
Li3 C32 2.646(7)
O1 C58 1.437(9)
O1 C58A 1.437(8)
O1 C55 1.451(9)
O1 C55A 1.462(8)
O2 C59 1.438(4)
O2 C62 1.441(4)
C1 C2 1.415(4)
C1 C6 1.420(4)
C2 C3 1.398(4)
C2 C7 1.499(4)
C3 C4 1.383(5)
C3 H3A 0.9500
C4 C5 1.387(5)
C4 H4A 0.9500
C5 C6 1.395(4)
C5 H5A 0.9500
C6 C19 1.508(4)
C7 C8 1.403(4)
C7 C12 1.412(4)
C8 C9 1.390(5)
C8 C13 1.522(5)
C9 C10 1.385(5)
C9 H9A 0.9500
C10 C11 1.381(5)
C10 H10A 0.9500
C11 C12 1.391(5)
C11 H11A 0.9500
C12 C16 1.518(4)
C13 C14 1.520(5)
C13 C15 1.535(5)
C13 H13A 1.0000
C14 H14A 0.9800
C14 H14B 0.9800
C14 H14C 0.9800
C15 H15A 0.9800
C15 H15B 0.9800
C15 H15C 0.9800
C16 C18 1.519(5)
C16 C17 1.522(5)
C16 H16A 1.0000
C17 H17A 0.9800
C17 H17B 0.9800
C17 H17C 0.9800
C18 H18A 0.9800
C18 H18B 0.9800
C18 H18C 0.9800
C19 C20 1.398(5)
C19 C24 1.405(5)
C20 C21 1.402(5)
C20 C25 1.511(5)
C21 C22 1.377(6)
C21 H21A 0.9500
C22 C23 1.367(6)
C22 H22A 0.9500
C23 C24 1.400(5)
C23 H23A 0.9500
C24 C28 1.508(5)
C25 C26 1.521(6)
C25 C27 1.531(6)
C25 H25A 1.0000
C26 H26A 0.9800
C26 H26B 0.9800
C26 H26C 0.9800
C27 H27A 0.9800
C27 H27B 0.9800
C27 H27C 0.9800
C28 C29 1.520(5)
C28 C30 1.534(5)
C28 H28A 1.0000
C29 H29A 0.9800
C29 H29B 0.9800
C29 H29C 0.9800
C30 H30A 0.9800
C30 H30B 0.9800
C30 H30C 0.9800
C31 C32 1.220(4)
C32 C33 1.490(5)
C33 C35 1.515(5)
C33 C34 1.518(5)
C33 C36 1.525(5)
C34 H34A 0.9800
C34 H34B 0.9800
C34 H34C 0.9800
C35 H35A 0.9800
C35 H35B 0.9800
C35 H35C 0.9800
C36 H36A 0.9800
C36 H36B 0.9800
C36 H36C 0.9800
C37 C38 1.223(5)
C38 C39 1.490(4)
C39 C40 1.526(5)
C39 C41 1.532(5)
C39 C42 1.532(5)
C40 H40A 0.9800
C40 H40B 0.9800
C40 H40C 0.9800
C41 H41A 0.9800
C41 H41B 0.9800
C41 H41C 0.9800
C42 H42A 0.9800
C42 H42B 0.9800
C42 H42C 0.9800
C43 C44 1.218(5)
C44 C45 1.492(5)
C45 C46 1.512(5)
C45 C47 1.513(6)
C45 C48 1.545(6)
C46 H46A 0.9800
C46 H46B 0.9800
C46 H46C 0.9800
C47 H47A 0.9800
C47 H47B 0.9800
C47 H47C 0.9800
C48 H48A 0.9800
C48 H48B 0.9800
C48 H48C 0.9800
C49 C50 1.126(5)
C50 C51 1.531(5)
C51 C52 1.508(6)
C51 C53 1.522(6)
C51 C54 1.560(7)
C52 H52A 0.9800
C52 H52B 0.9800
C52 H52C 0.9800
C53 H53A 0.9800
C53 H53B 0.9800
C53 H53C 0.9800
C54 H54A 0.9800
C54 H54B 0.9800
C54 H54C 0.9800
C55 C56 1.548(16)
C55 H55A 0.9900
C55 H55B 0.9900
C56 C57 1.352(12)
C56 H56A 0.9900
C56 H56B 0.9900
C57 C58 1.502(18)
C57 H57A 0.9900
C57 H57B 0.9900
C58 H58A 0.9900
C58 H58B 0.9900
C55A C56A 1.528(14)
C55A H55C 0.9900
C55A H55D 0.9900
C56A C57A 1.489(11)
C56A H56C 0.9900
C56A H56D 0.9900
C57A C58A 1.513(18)
C57A H57C 0.9900
C57A H57D 0.9900
C58A H58C 0.9900
C58A H58D 0.9900
C59 C60 1.510(6)
C59 H59A 0.9900
C59 H59B 0.9900
C60 C61 1.510(6)
C60 H60A 0.9900
C60 H60B 0.9900
C61 C62 1.490(5)
C61 H61A 0.9900
C61 H61B 0.9900
C62 H62A 0.9900
C62 H62B 0.9900
O3 C66 1.446(11)
O3 C63 1.446(9)
C63 C64 1.507(7)
C63 H63A 0.9900
C63 H63B 0.9900
C64 C65 1.572(19)
C64 H64A 0.9900
C64 H64B 0.9900
C65 C66 1.51(2)
C65 H65A 0.9900
C65 H65B 0.9900
C66 H66A 0.9900
C66 H66B 0.9900
O3A C63A 1.44(2)
O3A C66A 1.45(2)
C63A C64A 1.43(4)
C63A H63C 0.9900
C63A H63D 0.9900
C64A C65A 1.60(5)
C64A H64C 0.9900
C64A H64D 0.9900
C65A C66A 1.495(16)
C65A H65C 0.9900
C65A H65D 0.9900
C66A H66C 0.9900
C66A H66D 0.9900
O71 C71 1.412(9)
O71 C74 1.448(8)
C71 C72 1.490(9)
C71 H71A 0.9900
C71 H71B 0.9900
C72 C73 1.472(9)
C72 H72A 0.9900
C72 H72B 0.9900
C73 C74 1.500(8)
C73 H73A 0.9900
C73 H73B 0.9900
C74 H74A 0.9900
C74 H74B 0.9900
C81 C82 1.598(19)
C81 H81A 0.9800
C81 H81B 0.9800
C81 H81C 0.9800
C82 C83 1.49(2)
C82 H82A 0.9900
C82 H82B 0.9900
C83 C84 1.462(18)
C83 H83A 0.9900
C83 H83B 0.9900
C84 C85 1.48(2)
C84 H84A 0.9900
C84 H84B 0.9900
C85 C86 1.54(2)
C85 H85A 0.9900
C85 H85B 0.9900
C86 H86A 0.9800
C86 H86B 0.9800
C86 H86C 0.9800
